data_7718551
loop_
_publ_author_name
'Seisenbaeva, Gulaim A.'
'Kloo, Lars'
'Agback, Peter'
'Kessler, Vadim G.'

_publ_section_title
;
 Polymerisation isomerism of tungsten(VI) oxomethoxide: new insights into
 the structure and reactivity of non-cluster metal oxoalkoxide aggregates.
;
_journal_issue 19
_journal_name_full 'Dalton transactions (Cambridge, England : 2003)'
_journal_page_first 7611
_journal_page_last 7615
_journal_paper_doi 10.1039/d5dt00348b
_journal_volume 54
_journal_year 2025
_chemical_formula_sum 'C8 H24 O10 W2'
_chemical_formula_weight 647.97
_chemical_properties_physical Air-sensitive,Moisture-sensitive,Hygroscopic
_space_group_crystal_system monoclinic
_space_group_IT_number 14
_space_group_name_Hall '-P 2ybc'
_space_group_name_H-M_alt 'P 1 21/c 1'
_atom_sites_solution_hydrogens geom
_atom_sites_solution_primary difmap
_atom_sites_solution_secondary difmap
_audit_creation_method SHELXL-2019/3
_audit_update_record
;
2025-03-28 deposited with the CCDC.	2025-04-15 downloaded from the CCDC.
;
_cell_angle_alpha 90
_cell_angle_beta 98.878(2)
_cell_angle_gamma 90
_cell_formula_units_Z 4
_cell_length_a 10.4442(6)
_cell_length_b 11.6796(7)
_cell_length_c 13.9016(10)
_cell_measurement_reflns_used 9899
_cell_measurement_temperature 295(2)
_cell_measurement_theta_max 33.98
_cell_measurement_theta_min 2.28
_cell_volume 1675.46(18)
_computing_cell_refinement 'Bruker SAINT'
_computing_data_collection 'Bruker APEX2'
_computing_data_reduction 'Bruker SAINT'
_computing_molecular_graphics 'Bruker SHELXTL'
_computing_publication_material 'Bruker SHELXTL'
_computing_structure_refinement 'SHELXL-2014 (Sheldrick 2014)'
_computing_structure_solution 'SHELXS-97 (Sheldrick 2008)'
_diffrn_ambient_temperature 295(2)
_diffrn_measured_fraction_theta_full 0.991
_diffrn_measured_fraction_theta_max 0.994
_diffrn_measurement_device_type 'Bruker D8 Quest ECO'
_diffrn_measurement_method 'Phi and omega scan'
_diffrn_radiation_type MoK\a
_diffrn_radiation_wavelength 0.71073
_diffrn_reflns_av_R_equivalents 0.0783
_diffrn_reflns_av_unetI/netI 0.0341
_diffrn_reflns_Laue_measured_fraction_full 0.991
_diffrn_reflns_Laue_measured_fraction_max 0.994
_diffrn_reflns_limit_h_max 13
_diffrn_reflns_limit_h_min -13
_diffrn_reflns_limit_k_max 15
_diffrn_reflns_limit_k_min -15
_diffrn_reflns_limit_l_max 18
_diffrn_reflns_limit_l_min -18
_diffrn_reflns_number 58667
_diffrn_reflns_point_group_measured_fraction_full 0.991
_diffrn_reflns_point_group_measured_fraction_max 0.994
_diffrn_reflns_theta_full 25.242
_diffrn_reflns_theta_max 28.000
_diffrn_reflns_theta_min 2.289
_diffrn_source 'sealed tube'
_exptl_absorpt_coefficient_mu 13.759
_exptl_absorpt_correction_T_max 0.180
_exptl_absorpt_correction_T_min 0.137
_exptl_absorpt_correction_type empirical
_exptl_absorpt_process_details 'Bruker SADABS'
_exptl_crystal_colour colorless
_exptl_crystal_density_diffrn 2.569
_exptl_crystal_density_meas ?
_exptl_crystal_density_method 'not measured'
_exptl_crystal_description block
_exptl_crystal_F_000 1200
_exptl_crystal_recrystallization_method 'Re-crystallisation from solvent: methanol'
_exptl_crystal_size_max 0.240
_exptl_crystal_size_mid 0.230
_exptl_crystal_size_min 0.190
_exptl_transmission_factor_max 0.180
_exptl_transmission_factor_min 0.137
_refine_diff_density_max 1.083
_refine_diff_density_min -1.395
_refine_diff_density_rms 0.174
_refine_ls_extinction_method none
_refine_ls_goodness_of_fit_ref 1.084
_refine_ls_hydrogen_treatment constr
_refine_ls_matrix_type full
_refine_ls_number_parameters 181
_refine_ls_number_reflns 4021
_refine_ls_number_restraints 0
_refine_ls_restrained_S_all 1.084
_refine_ls_R_factor_all 0.0436
_refine_ls_R_factor_gt 0.0278
_refine_ls_shift/su_max 0.002
_refine_ls_shift/su_mean 0.000
_refine_ls_structure_factor_coef Fsqd
_refine_ls_weighting_details 'w=1/[\s^2^(Fo^2^)+(0.0261P)^2^+2.9126P] where P=(Fo^2^+2Fc^2^)/3'
_refine_ls_weighting_scheme calc
_refine_ls_wR_factor_gt 0.0589
_refine_ls_wR_factor_ref 0.0628
_reflns_Friedel_coverage 0.000
_reflns_number_gt 3286
_reflns_number_total 4021
_reflns_threshold_expression 'I > 2\s(I)'
_cod_data_source_file d5dt00348b2.cif
_cod_data_source_block shelx
_cod_depositor_comments
;
The following automatic conversions were performed:

data item '_exptl_absorpt_correction_type' value 'Empirical' was
changed to 'empirical' in accordance with the
/home/data/users/saulius/crontab/automatic-downloads/rss-feeds/RSC/lib/dictionaries/cif_core.dic
dictionary named 'cif_core.dic' version 2.4.2 last updated on
2011-04-26.

data item '_exptl_crystal_density_meas' value 'not measured' was
changed to '?' -- the value is perceived as not measured.

Automatic conversion script
Id: cif_fix_values 8170 2020-07-09 18:12:32Z antanas 

 Adding full bibliography for 7718549--7718551.cif.
;
_cod_original_sg_symbol_H-M 'P 21/c'
_cod_database_code 7718551
_shelx_shelxl_version_number 2019/3
_shelx_space_group_comment
;
The symmetry employed for this shelxl refinement is uniquely defined
by the following loop, which should always be used as a source of
symmetry information in preference to the above space-group names.
They are only intended as comments.
;
_shelx_estimated_absorpt_t_min 0.137
_shelx_estimated_absorpt_t_max 0.180
_exptl_absorpt_special_details 'Bruker SADABS'

loop_
_space_group_symop_operation_xyz
'x, y, z'
'-x, y+1/2, -z+1/2'
'-x, -y, -z'
'x, -y-1/2, z-1/2'

loop_
_atom_site_label
_atom_site_type_symbol
_atom_site_fract_x
_atom_site_fract_y
_atom_site_fract_z
_atom_site_U_iso_or_equiv
_atom_site_adp_type
_atom_site_occupancy
_atom_site_site_symmetry_order
_atom_site_calc_flag
_atom_site_refinement_flags_posn
_atom_site_refinement_flags_adp
_atom_site_refinement_flags_occupancy
_atom_site_disorder_assembly
_atom_site_disorder_group
W1 W 0.89185(2) 0.47469(2) 0.58297(2) 0.03000(7) Uani 1 1 d . . . . .
W2 W 0.38175(2) 0.06691(2) 0.55807(2) 0.03241(7) Uani 1 1 d . . . . .
O13 O 1.0347(3) 0.4027(3) 0.5192(3) 0.0317(8) Uani 1 1 d . . . . .
O3 O 0.5683(3) 0.0785(3) 0.5348(3) 0.0330(8) Uani 1 1 d . . . . .
O14 O 0.7683(4) 0.4380(4) 0.4741(3) 0.0452(10) Uani 1 1 d . . . . .
O12 O 1.0154(4) 0.5445(3) 0.6762(3) 0.0407(10) Uani 1 1 d . . . . .
O1 O 0.3279(4) 0.1368(3) 0.4381(3) 0.0434(10) Uani 1 1 d . . . . .
O11 O 0.7751(4) 0.5847(3) 0.6180(3) 0.0481(11) Uani 1 1 d . . . . .
O4 O 0.4285(4) -0.0361(4) 0.6609(3) 0.0477(11) Uani 1 1 d . . . . .
O5 O 0.3921(4) 0.1875(4) 0.6279(3) 0.0507(11) Uani 1 1 d . . . . .
O2 O 0.2071(4) 0.0166(4) 0.5504(3) 0.0519(11) Uani 1 1 d . . . . .
C21 C 0.6399(6) 0.5808(6) 0.6166(6) 0.061(2) Uani 1 1 d . . . . .
H21A H 0.610956 0.652405 0.639439 0.092 Uiso 1 1 calc R U . . .
H21B H 0.597487 0.567201 0.551318 0.092 Uiso 1 1 calc R U . . .
H21C H 0.619309 0.520066 0.658186 0.092 Uiso 1 1 calc R U . . .
C22 C 1.0529(7) 0.6572(6) 0.7032(6) 0.067(2) Uani 1 1 d . . . . .
H22A H 1.122975 0.655373 0.756775 0.101 Uiso 1 1 calc R U . . .
H22B H 1.080666 0.695641 0.648981 0.101 Uiso 1 1 calc R U . . .
H22C H 0.980764 0.697481 0.722341 0.101 Uiso 1 1 calc R U . . .
C23 C 1.0783(7) 0.2876(5) 0.5379(6) 0.060(2) Uani 1 1 d . . . . .
H23A H 1.146045 0.270839 0.500576 0.090 Uiso 1 1 calc R U . . .
H23B H 1.110836 0.278818 0.605988 0.090 Uiso 1 1 calc R U . . .
H23C H 1.007333 0.235749 0.519792 0.090 Uiso 1 1 calc R U . . .
C11 C 0.2502(7) 0.1055(7) 0.3488(5) 0.066(2) Uani 1 1 d . . . . .
H11A H 0.246420 0.168146 0.303768 0.099 Uiso 1 1 calc R U . . .
H11B H 0.287378 0.039887 0.321958 0.099 Uiso 1 1 calc R U . . .
H11C H 0.164201 0.087234 0.360349 0.099 Uiso 1 1 calc R U . . .
C24 C 0.7022(6) 0.4973(7) 0.3924(5) 0.065(2) Uani 1 1 d . . . . .
H24A H 0.645443 0.445356 0.352760 0.098 Uiso 1 1 calc R U . . .
H24B H 0.652299 0.558441 0.414087 0.098 Uiso 1 1 calc R U . . .
H24C H 0.763982 0.528170 0.354944 0.098 Uiso 1 1 calc R U . . .
C12 C 0.1323(7) -0.0074(7) 0.6228(6) 0.068(2) Uani 1 1 d . . . . .
H12A H 0.047268 -0.031048 0.593195 0.102 Uiso 1 1 calc R U . . .
H12B H 0.172455 -0.067741 0.663668 0.102 Uiso 1 1 calc R U . . .
H12C H 0.125765 0.059935 0.661276 0.102 Uiso 1 1 calc R U . . .
C13 C 0.6535(6) 0.1703(6) 0.5700(6) 0.061(2) Uani 1 1 d . . . . .
H13A H 0.736592 0.158010 0.550350 0.091 Uiso 1 1 calc R U . . .
H13B H 0.617891 0.241388 0.543382 0.091 Uiso 1 1 calc R U . . .
H13C H 0.663119 0.173095 0.639718 0.091 Uiso 1 1 calc R U . . .
C14 C 0.4205(8) -0.1520(6) 0.6823(6) 0.073(2) Uani 1 1 d . . . . .
H14A H 0.460279 -0.165611 0.748246 0.109 Uiso 1 1 calc R U . . .
H14B H 0.331191 -0.174730 0.674316 0.109 Uiso 1 1 calc R U . . .
H14C H 0.464671 -0.195685 0.638902 0.109 Uiso 1 1 calc R U . . .
O15 O 0.8667(4) 0.3551(3) 0.6473(3) 0.0494(11) Uani 1 1 d . . . . .

loop_
_atom_site_aniso_label
_atom_site_aniso_U_11
_atom_site_aniso_U_22
_atom_site_aniso_U_33
_atom_site_aniso_U_23
_atom_site_aniso_U_13
_atom_site_aniso_U_12
W1 0.03273(12) 0.02887(12) 0.02971(13) 0.00166(9) 0.00896(9) 0.00033(9)
W2 0.03519(13) 0.03393(13) 0.02953(13) -0.00249(9) 0.00950(9) 0.00410(9)
O13 0.0366(19) 0.0226(17) 0.038(2) 0.0024(15) 0.0131(16) 0.0054(15)
O3 0.032(2) 0.0273(19) 0.040(2) -0.0092(16) 0.0078(17) -0.0037(15)
O14 0.042(2) 0.053(3) 0.040(2) -0.003(2) 0.0044(19) -0.0066(19)
O12 0.046(2) 0.045(2) 0.030(2) -0.0097(17) 0.0014(18) -0.0004(18)
O1 0.048(2) 0.047(2) 0.036(2) 0.0091(19) 0.0084(18) 0.0102(19)
O11 0.042(2) 0.046(3) 0.061(3) -0.004(2) 0.022(2) 0.0059(19)
O4 0.057(3) 0.056(3) 0.034(2) 0.010(2) 0.020(2) 0.009(2)
O5 0.056(3) 0.050(3) 0.047(3) -0.017(2) 0.011(2) 0.010(2)
O2 0.040(2) 0.072(3) 0.046(3) -0.005(2) 0.015(2) -0.002(2)
C21 0.043(4) 0.067(5) 0.080(6) 0.002(4) 0.029(4) 0.013(3)
C22 0.067(5) 0.057(4) 0.074(5) -0.025(4) 0.000(4) -0.012(4)
C23 0.079(5) 0.033(3) 0.075(5) 0.016(3) 0.033(4) 0.024(3)
C11 0.076(5) 0.076(5) 0.043(4) -0.006(4) -0.003(4) 0.022(4)
C24 0.038(4) 0.112(6) 0.041(4) 0.009(4) -0.004(3) 0.010(4)
C12 0.056(4) 0.081(5) 0.076(6) 0.012(4) 0.038(4) -0.003(4)
C13 0.050(4) 0.048(4) 0.086(6) -0.028(4) 0.017(4) -0.023(3)
C14 0.085(6) 0.062(5) 0.079(6) 0.030(4) 0.034(5) 0.019(4)
O15 0.061(3) 0.042(2) 0.049(3) 0.011(2) 0.020(2) -0.006(2)

loop_
_atom_type_symbol
_atom_type_description
_atom_type_scat_dispersion_real
_atom_type_scat_dispersion_imag
_atom_type_scat_source
C C 0.0033 0.0016 'International Tables Vol C Tables 4.2.6.8 and 6.1.1.4'
H H 0.0000 0.0000 'International Tables Vol C Tables 4.2.6.8 and 6.1.1.4'
O O 0.0106 0.0060 'International Tables Vol C Tables 4.2.6.8 and 6.1.1.4'
W W -0.8490 6.8722 'International Tables Vol C Tables 4.2.6.8 and 6.1.1.4'

loop_
_geom_angle_atom_site_label_1
_geom_angle_atom_site_label_2
_geom_angle_atom_site_label_3
_geom_angle
_geom_angle_site_symmetry_1
_geom_angle_site_symmetry_3
_geom_angle_publ_flag
O15 W1 O12 98.0(2) . . ?
O15 W1 O14 95.4(2) . . ?
O12 W1 O14 166.43(18) . . ?
O15 W1 O11 105.36(19) . . ?
O12 W1 O11 85.89(18) . . ?
O14 W1 O11 88.42(19) . . ?
O15 W1 O13 94.20(17) . . ?
O12 W1 O13 90.49(16) . . ?
O14 W1 O13 90.77(17) . . ?
O11 W1 O13 160.41(16) . . ?
O15 W1 O13 163.10(17) . 3_766 ?
O12 W1 O13 83.90(16) . 3_766 ?
O14 W1 O13 83.95(16) . 3_766 ?
O11 W1 O13 91.51(16) . 3_766 ?
O13 W1 O13 68.95(15) . 3_766 ?
O5 W2 O1 97.5(2) . . ?
O5 W2 O4 96.3(2) . . ?
O1 W2 O4 166.05(19) . . ?
O5 W2 O2 105.2(2) . . ?
O1 W2 O2 86.03(19) . . ?
O4 W2 O2 88.8(2) . . ?
O5 W2 O3 93.29(17) . . ?
O1 W2 O3 89.58(16) . . ?
O4 W2 O3 91.21(17) . . ?
O2 W2 O3 161.35(17) . . ?
O5 W2 O3 162.44(17) . 3_656 ?
O1 W2 O3 83.19(16) . 3_656 ?
O4 W2 O3 84.08(17) . 3_656 ?
O2 W2 O3 92.31(16) . 3_656 ?
O3 W2 O3 69.16(15) . 3_656 ?
C23 O13 W1 123.0(4) . . ?
C23 O13 W1 125.9(4) . 3_766 ?
W1 O13 W1 111.05(15) . 3_766 ?
C13 O3 W2 123.9(3) . . ?
C13 O3 W2 125.2(3) . 3_656 ?
W2 O3 W2 110.84(15) . 3_656 ?
C24 O14 W1 136.3(4) . . ?
C22 O12 W1 136.6(4) . . ?
C11 O1 W2 136.2(4) . . ?
C21 O11 W1 131.3(4) . . ?
C14 O4 W2 140.3(5) . . ?
C12 O2 W2 131.3(5) . . ?

loop_
_geom_bond_atom_site_label_1
_geom_bond_atom_site_label_2
_geom_bond_distance
_geom_bond_site_symmetry_2
_geom_bond_publ_flag
W1 O15 1.701(4) . ?
W1 O12 1.869(4) . ?
W1 O14 1.880(4) . ?
W1 O11 1.887(4) . ?
W1 O13 2.031(3) . ?
W1 O13 2.235(4) 3_766 ?
W2 O5 1.705(4) . ?
W2 O1 1.863(4) . ?
W2 O4 1.875(4) . ?
W2 O2 1.904(4) . ?
W2 O3 2.028(3) . ?
W2 O3 2.243(3) 3_656 ?
O13 C23 1.431(6) . ?
O3 C13 1.430(6) . ?
O14 C24 1.416(8) . ?
O12 C22 1.408(7) . ?
O1 C11 1.423(8) . ?
O11 C21 1.409(7) . ?
O4 C14 1.391(8) . ?
O2 C12 1.394(8) . ?
